data_2000081
loop_
_publ_author_name
'Averbuch-Pouchot, M. T.'
'Durif, A.'
'Guitel, J. C.'

_publ_section_title
;
 Structures of \b-alanine, DL-alanine and sarcosine monophosphates
;
_journal_issue 11
_journal_name_full
;
 Acta Crystallographica, Section C: Crystal Structure Communications
;
_journal_page_first 1968
_journal_page_last 1972
_journal_paper_doi 10.1107/s0108270188000502
_journal_volume 44
_journal_year 1988
_chemical_formula_sum 'C3 H10 N O6 P'
_space_group_IT_number 19
_symmetry_cell_setting orthorhombic
_symmetry_Int_Tables_number 19
_symmetry_space_group_name_Hall 'P 2ac 2ab'
_symmetry_space_group_name_H-M 'P 21 21 21'
_cell_angle_alpha 90
_cell_angle_beta 90
_cell_angle_gamma 90
_cell_formula_units_Z 4
_cell_length_a 13.180(8)
_cell_length_b 9.275(3)
_cell_length_c 6.245(2)
_cell_volume 763.417
_diffrn_ambient_temperature ?
_exptl_crystal_colour colorless
_exptl_crystal_density_diffrn 1.628
_refine_ls_R_factor_gt 0.023
_refine_ls_wR_factor_gt 0.023
_cod_original_formula_sum 'C3 H10 N1 O6 P1'
_cod_database_code 2000081

loop_
_symmetry_equiv_pos_site_id
_symmetry_equiv_pos_as_xyz
1 x,y,z
2 1/2+x,1/2-y,-z
3 -x,1/2+y,1/2-z
4 1/2-x,-y,1/2+z

loop_
_atom_site_label
_atom_site_type_symbol
_atom_site_fract_x
_atom_site_fract_y
_atom_site_fract_z
P1 P 0.98216(3) 0.00581(5) 0.22676(7)
O1 O 1.0249(1) -0.1282(2) 0.3470(3)
O2 O 1.0391(1) 0.1337(1) 0.3128(3)
O3 O 0.86954(9) 0.0123(2) 0.2390(2)
O4 O 1.0155(1) -0.0078(2) -0.0135(2)
O5 O 0.8416(1) 0.6179(2) 0.8689(3)
O6 O 0.8754(1) 0.8422(2) 0.7612(3)
C1 C 0.8342(1) 0.7266(2) 0.7397(3)
C2 C 0.7669(2) 0.6938(2) 0.5534(3)
C3 C 0.6698(2) 0.7922(2) 0.2516(4)
N1 N 0.7352(1) 0.8260(2) 0.4386(3)
H1 H 1.001(3) -0.217(3) 0.288(5)
H2 H 0.974(2) -0.068(3) -0.079(5)
H3 H 0.888(2) 0.620(3) 0.971(5)
H4 H 0.810(2) 0.626(3) 0.458(5)
H5 H 0.703(2) 0.643(3) 0.614(4)
H6 H 0.613(2) 0.736(3) 0.284(5)
H7 H 0.702(2) 0.729(3) 0.155(5)
H8 H 0.650(2) 0.886(3) 0.177(5)
H9 H 0.794(2) 0.881(3) 0.390(5)
H10 H 0.697(2) 0.885(3) 0.530(4)

loop_
_atom_type_symbol
_atom_type_radius_bond
C 0.68
H 0.23
N 0.68
O 0.68
P 1.05
